data_4128090
loop_
_publ_author_name
'Liu, Binbin'
'Ning, Yongquan'
'Virelli, Matteo'
'Zanoni, Giuseppe'
'Anderson, Edward A.'
'Bi, Xihe'

_publ_section_title
;
 Direct Transformation of Terminal Alkynes into Amidines by a
 Silver-Catalyzed Four-Component Reaction.
;
_journal_issue 4
_journal_name_full 'Journal of the American Chemical Society'
_journal_page_first 1593
_journal_page_last 1598
_journal_paper_doi 10.1021/jacs.8b11039
_journal_volume 141
_journal_year 2019
_chemical_formula_moiety 'C14 H13 Br N2 O2 S'
_chemical_formula_sum 'C14 H13 Br N2 O2 S'
_chemical_formula_weight 353.23
_space_group_crystal_system monoclinic
_space_group_IT_number 14
_space_group_name_Hall '-P 2ybc'
_space_group_name_H-M_alt 'P 1 21/c 1'
_symmetry_space_group_name_Hall '-P 2ybc'
_symmetry_space_group_name_H-M 'P 1 21/c 1'
_atom_sites_solution_hydrogens mixed
_atom_sites_solution_primary direct
_audit_creation_date 2018-09-23
_audit_creation_method
;
Olex2 1.2
(compiled 2018.05.29 svn.r3508 for OlexSys, GUI svn.r5506)
;
_cell_angle_alpha 90
_cell_angle_beta 117.046(13)
_cell_angle_gamma 90
_cell_formula_units_Z 4
_cell_length_a 11.1833(11)
_cell_length_b 12.8900(9)
_cell_length_c 10.9328(13)
_cell_measurement_reflns_used 1501
_cell_measurement_temperature 293(2)
_cell_measurement_theta_max 25.5070
_cell_measurement_theta_min 3.8210
_cell_volume 1403.6(3)
_computing_molecular_graphics 'Olex2 (Dolomanov et al., 2009)'
_computing_publication_material 'Olex2 (Dolomanov et al., 2009)'
_computing_structure_refinement 'ShelXL (Sheldrick, 2015)'
_computing_structure_solution 'ShelXS (Sheldrick, 2008)'
_diffrn_ambient_temperature 293(2)
_diffrn_measured_fraction_theta_full 0.991
_diffrn_measured_fraction_theta_max 0.844
_diffrn_measurement_device_type 'multiwire proportional'
_diffrn_measurement_method 'phi and omega scans'
_diffrn_radiation_monochromator graphite
_diffrn_radiation_type MoK\a
_diffrn_radiation_wavelength 0.71073
_diffrn_reflns_av_R_equivalents 0.0332
_diffrn_reflns_av_unetI/netI 0.0601
_diffrn_reflns_Laue_measured_fraction_full 0.991
_diffrn_reflns_Laue_measured_fraction_max 0.844
_diffrn_reflns_limit_h_max 14
_diffrn_reflns_limit_h_min -15
_diffrn_reflns_limit_k_max 17
_diffrn_reflns_limit_k_min -17
_diffrn_reflns_limit_l_max 13
_diffrn_reflns_limit_l_min -9
_diffrn_reflns_number 6159
_diffrn_reflns_point_group_measured_fraction_full 0.991
_diffrn_reflns_point_group_measured_fraction_max 0.844
_diffrn_reflns_theta_full 25.242
_diffrn_reflns_theta_max 29.271
_diffrn_reflns_theta_min 3.730
_exptl_absorpt_coefficient_mu 3.079
_exptl_absorpt_correction_type none
_exptl_crystal_colour clear
_exptl_crystal_colour_lustre clear
_exptl_crystal_density_diffrn 1.672
_exptl_crystal_description block
_exptl_crystal_F_000 712
_exptl_crystal_size_max 0.12
_exptl_crystal_size_mid 0.1
_exptl_crystal_size_min 0.1
_refine_diff_density_max 0.608
_refine_diff_density_min -0.730
_refine_diff_density_rms 0.088
_refine_ls_extinction_method none
_refine_ls_goodness_of_fit_ref 1.036
_refine_ls_hydrogen_treatment mixed
_refine_ls_matrix_type full
_refine_ls_number_parameters 185
_refine_ls_number_reflns 3238
_refine_ls_number_restraints 0
_refine_ls_restrained_S_all 1.036
_refine_ls_R_factor_all 0.0974
_refine_ls_R_factor_gt 0.0555
_refine_ls_shift/su_max 0.000
_refine_ls_shift/su_mean 0.000
_refine_ls_structure_factor_coef Fsqd
_refine_ls_weighting_details 'w=1/[\s^2^(Fo^2^)+(0.0514P)^2^+0.7643P] where P=(Fo^2^+2Fc^2^)/3'
_refine_ls_weighting_scheme calc
_refine_ls_wR_factor_gt 0.1142
_refine_ls_wR_factor_ref 0.1351
_reflns_Friedel_coverage 0.000
_reflns_number_gt 2106
_reflns_number_total 3238
_reflns_threshold_expression 'I > 2\s(I)'
_cod_data_source_file ja8b11039_si_002.cif
_cod_data_source_block 1
_cod_database_code 4128090
_shelx_shelxl_version_number 2018/3
_shelx_space_group_comment
;
The symmetry employed for this shelxl refinement is uniquely defined
by the following loop, which should always be used as a source of
symmetry information in preference to the above space-group names.
They are only intended as comments.
;
_shelx_estimated_absorpt_t_max 0.748
_shelx_estimated_absorpt_t_min 0.709
_olex2_refinement_description
;
1. Fixed Uiso
 At 1.2 times of:
  All C(H) groups, All N(H) groups
 At 1.5 times of:
  All C(H,H,H) groups
2.a Aromatic/amide H refined with riding coordinates:
 N1(H1), C4(H4), C14(H14), C6(H6), C11(H11), C3(H3), C10(H10), C13(H13), C7(H7)
2.b Idealised Me refined as rotating group:
 C1(H1A,H1B,H1C)
;
_olex2_submission_special_instructions 'No special instructions were received'

loop_
_space_group_symop_operation_xyz
'x, y, z'
'-x, y+1/2, -z+1/2'
'-x, -y, -z'
'x, -y-1/2, z-1/2'

loop_
_atom_site_label
_atom_site_type_symbol
_atom_site_fract_x
_atom_site_fract_y
_atom_site_fract_z
_atom_site_U_iso_or_equiv
_atom_site_adp_type
_atom_site_occupancy
_atom_site_site_symmetry_order
_atom_site_calc_flag
_atom_site_refinement_flags_posn
Br1 Br 0.03514(5) 0.07689(4) 0.77974(6) 0.0721(2) Uani 1 1 d .
S2 S -0.48677(11) -0.40700(8) 0.73183(10) 0.0427(3) Uani 1 1 d .
O1 O -0.5778(3) -0.4346(2) 0.5923(3) 0.0534(8) Uani 1 1 d .
C12 C -0.0901(4) -0.0324(3) 0.7362(4) 0.0466(10) Uani 1 1 d .
C8 C -0.3715(4) -0.2753(3) 0.6400(4) 0.0397(9) Uani 1 1 d .
O2 O -0.5459(3) -0.3772(2) 0.8182(3) 0.0532(7) Uani 1 1 d .
N1 N -0.3830(3) -0.3169(2) 0.7429(3) 0.0480(8) Uani 1 1 d .
H1 H -0.330468 -0.294122 0.823727 0.058 Uiso 1 1 calc R
C4 C -0.3762(4) -0.5583(3) 0.9247(4) 0.0481(10) Uani 1 1 d .
H4 H -0.425218 -0.530111 0.966194 0.058 Uiso 1 1 calc R
C5 C -0.3836(4) -0.5144(3) 0.8071(4) 0.0361(8) Uani 1 1 d .
C9 C -0.2731(4) -0.1909(3) 0.6734(4) 0.0386(8) Uani 1 1 d .
C14 C -0.2051(4) -0.1750(3) 0.5965(4) 0.0466(10) Uani 1 1 d .
H14 H -0.222130 -0.218326 0.522360 0.056 Uiso 1 1 calc R
C6 C -0.3113(4) -0.5578(3) 0.7455(4) 0.0486(10) Uani 1 1 d .
H6 H -0.316196 -0.529450 0.665055 0.058 Uiso 1 1 calc R
C2 C -0.2238(4) -0.6866(3) 0.9221(5) 0.0479(10) Uani 1 1 d .
C11 C -0.1579(4) -0.0462(3) 0.8131(4) 0.0498(10) Uani 1 1 d .
H11 H -0.142205 -0.001917 0.886036 0.060 Uiso 1 1 calc R
N2 N -0.4380(4) -0.3045(3) 0.5102(3) 0.0586(11) Uani 1 1 d .
H2 H -0.438(5) -0.270(4) 0.455(5) 0.070 Uiso 1 1 d R
C3 C -0.2970(4) -0.6433(3) 0.9809(5) 0.0517(11) Uani 1 1 d .
H3 H -0.292738 -0.672345 1.060678 0.062 Uiso 1 1 calc R
C10 C -0.2476(4) -0.1248(3) 0.7821(4) 0.0458(10) Uani 1 1 d .
H10 H -0.292725 -0.134445 0.834724 0.055 Uiso 1 1 calc R
C13 C -0.1133(4) -0.0969(3) 0.6273(4) 0.0493(10) Uani 1 1 d .
H13 H -0.067196 -0.087496 0.575585 0.059 Uiso 1 1 calc R
C7 C -0.2325(4) -0.6428(4) 0.8040(5) 0.0536(11) Uani 1 1 d .
H7 H -0.183609 -0.671519 0.762636 0.064 Uiso 1 1 calc R
C1 C -0.1362(5) -0.7791(4) 0.9856(6) 0.0750(15) Uani 1 1 d .
H1A H -0.066908 -0.760991 1.074988 0.112 Uiso 1 1 calc GR
H1B H -0.096219 -0.801097 0.928643 0.112 Uiso 1 1 calc GR
H1C H -0.189465 -0.834507 0.993867 0.112 Uiso 1 1 calc GR

loop_
_atom_site_aniso_label
_atom_site_aniso_U_11
_atom_site_aniso_U_22
_atom_site_aniso_U_33
_atom_site_aniso_U_23
_atom_site_aniso_U_13
_atom_site_aniso_U_12
Br1 0.0629(4) 0.0581(3) 0.0971(5) -0.0161(3) 0.0380(3) -0.0214(2)
S2 0.0512(6) 0.0415(5) 0.0333(5) -0.0012(4) 0.0176(4) -0.0070(4)
O1 0.0551(17) 0.0603(18) 0.0349(16) -0.0025(13) 0.0119(13) -0.0167(14)
C12 0.040(2) 0.034(2) 0.058(3) -0.0002(18) 0.0156(19) -0.0040(18)
C8 0.047(2) 0.0338(19) 0.030(2) 0.0041(15) 0.0110(17) 0.0018(17)
O2 0.0652(19) 0.0484(16) 0.0523(18) 0.0028(13) 0.0321(15) 0.0085(14)
N1 0.063(2) 0.0424(18) 0.0269(16) -0.0024(14) 0.0099(15) -0.0156(16)
C4 0.059(3) 0.046(2) 0.055(3) 0.0021(19) 0.039(2) 0.003(2)
C5 0.041(2) 0.0343(19) 0.034(2) -0.0067(15) 0.0185(16) -0.0095(16)
C9 0.046(2) 0.0325(19) 0.033(2) 0.0032(16) 0.0136(17) 0.0023(17)
C14 0.055(2) 0.041(2) 0.040(2) -0.0029(17) 0.0184(19) 0.0024(19)
C6 0.051(2) 0.062(3) 0.039(2) -0.008(2) 0.0253(19) -0.012(2)
C2 0.046(2) 0.037(2) 0.066(3) -0.010(2) 0.030(2) -0.0058(19)
C11 0.065(3) 0.037(2) 0.052(3) -0.0062(18) 0.030(2) -0.003(2)
N2 0.082(3) 0.059(2) 0.0259(19) 0.0032(16) 0.0172(18) -0.020(2)
C3 0.066(3) 0.041(2) 0.061(3) 0.011(2) 0.041(2) 0.007(2)
C10 0.059(3) 0.033(2) 0.046(2) -0.0013(17) 0.025(2) -0.0047(19)
C13 0.051(2) 0.048(2) 0.052(3) 0.0006(19) 0.026(2) -0.004(2)
C7 0.050(2) 0.059(3) 0.063(3) -0.023(2) 0.035(2) -0.006(2)
C1 0.078(3) 0.052(3) 0.100(4) -0.002(3) 0.044(3) 0.013(3)

loop_
_atom_type_symbol
_atom_type_description
_atom_type_scat_dispersion_real
_atom_type_scat_dispersion_imag
_atom_type_scat_source
C C 0.0033 0.0016 'International Tables Vol C Tables 4.2.6.8 and 6.1.1.4'
H H 0.0000 0.0000 'International Tables Vol C Tables 4.2.6.8 and 6.1.1.4'
Br Br -0.2901 2.4595 'International Tables Vol C Tables 4.2.6.8 and 6.1.1.4'
N N 0.0061 0.0033 'International Tables Vol C Tables 4.2.6.8 and 6.1.1.4'
O O 0.0106 0.0060 'International Tables Vol C Tables 4.2.6.8 and 6.1.1.4'
S S 0.1246 0.1234 'International Tables Vol C Tables 4.2.6.8 and 6.1.1.4'

loop_
_geom_angle_atom_site_label_1
_geom_angle_atom_site_label_2
_geom_angle_atom_site_label_3
_geom_angle
O1 S2 N1 113.36(16)
O1 S2 C5 107.49(17)
O2 S2 O1 116.67(18)
O2 S2 N1 106.90(18)
O2 S2 C5 107.83(17)
N1 S2 C5 103.70(18)
C11 C12 Br1 119.6(3)
C11 C12 C13 120.8(4)
C13 C12 Br1 119.6(3)
N1 C8 C9 116.5(3)
N1 C8 N2 125.5(4)
N2 C8 C9 118.0(3)
C8 N1 S2 125.6(3)
C3 C4 C5 120.2(4)
C4 C5 S2 120.9(3)
C4 C5 C6 119.3(4)
C6 C5 S2 119.8(3)
C14 C9 C8 121.0(3)
C14 C9 C10 118.5(4)
C10 C9 C8 120.5(3)
C13 C14 C9 121.3(4)
C7 C6 C5 119.4(4)
C3 C2 C7 118.2(4)
C3 C2 C1 120.7(4)
C7 C2 C1 121.1(4)
C10 C11 C12 119.6(4)
C4 C3 C2 121.3(4)
C11 C10 C9 121.0(4)
C14 C13 C12 118.8(4)
C6 C7 C2 121.7(4)

loop_
_geom_bond_atom_site_label_1
_geom_bond_atom_site_label_2
_geom_bond_distance
Br1 C12 1.889(4)
S2 O1 1.441(3)
S2 O2 1.429(3)
S2 N1 1.607(3)
S2 C5 1.749(4)
C12 C11 1.375(6)
C12 C13 1.377(6)
C8 N1 1.305(5)
C8 C9 1.471(5)
C8 N2 1.322(5)
C4 C5 1.372(5)
C4 C3 1.367(6)
C5 C6 1.385(5)
C9 C14 1.381(5)
C9 C10 1.382(5)
C14 C13 1.366(6)
C6 C7 1.369(6)
C2 C3 1.369(5)
C2 C7 1.371(6)
C2 C1 1.498(6)
C11 C10 1.356(6)
